data_4080492
loop_
_publ_author_name
'Traversa, Elise'
'Templeton, Joseph L.'
'Cheng, Hiu Yan'
'Mohadjer Beromi, Megan'
'White, Peter S.'
'West, Nathan M.'

_publ_section_title
;
 Reductive Elimination from Platinum(IV) Aminotroponiminate Dimethyl
 Complexes Promoted by Sterically Hindered Lewis Bases
;
_journal_issue 6
_journal_name_full Organometallics
_journal_page_first 1938
_journal_paper_doi 10.1021/om400034y
_journal_volume 32
_journal_year 2013
_chemical_formula_moiety 'C24 H28 N2 Pt S'
_chemical_formula_sum 'C24 H28 N2 Pt S'
_chemical_formula_weight 571.63
_chemical_name_systematic
; 
 ? 
;
_space_group_IT_number 14
_symmetry_cell_setting monoclinic
_symmetry_space_group_name_Hall '-P 2yn'
_symmetry_space_group_name_H-M 'P 1 21/n 1'
_atom_sites_solution_hydrogens geom
_atom_sites_solution_primary direct
_atom_sites_solution_secondary difmap
_audit_creation_method SHELXL-97
_audit_update_record
;
2008-08-12 # Formatted by publCIF
;
_cell_angle_alpha 90.00
_cell_angle_beta 106.824(4)
_cell_angle_gamma 90.00
_cell_formula_units_Z 4
_cell_length_a 12.6651(8)
_cell_length_b 9.9737(6)
_cell_length_c 18.3405(10)
_cell_measurement_reflns_used 9870
_cell_measurement_temperature 100(2)
_cell_measurement_theta_max 65.00
_cell_measurement_theta_min 4.00
_cell_volume 2217.6(2)
_computing_cell_refinement 'Bruker-AXS APEX2'
_computing_data_collection 'Bruker-AXS APEX2'
_computing_data_reduction 'Bruker-AXS SAINT'
_computing_structure_refinement 'SHELXL-97 (Sheldrick, 2008)'
_computing_structure_solution 'SHELXS-97 (Sheldrick, 2008)'
_diffrn_ambient_temperature 100(2)
_diffrn_measured_fraction_theta_full 0.98
_diffrn_measured_fraction_theta_max 0.98
_diffrn_measurement_device_type 'Bruker-AXS APEX-II CCD'
_diffrn_measurement_method '\w & \f'
_diffrn_radiation_monochromator graphite
_diffrn_radiation_source 'fine-focus sealed tube'
_diffrn_radiation_type CuK\a
_diffrn_radiation_wavelength 1.54178
_diffrn_reflns_av_R_equivalents 0.0493
_diffrn_reflns_av_sigmaI/netI 0.0457
_diffrn_reflns_limit_h_max 14
_diffrn_reflns_limit_h_min -14
_diffrn_reflns_limit_k_max 11
_diffrn_reflns_limit_k_min 0
_diffrn_reflns_limit_l_max 21
_diffrn_reflns_limit_l_min 0
_diffrn_reflns_number 88713
_diffrn_reflns_theta_full 65.53
_diffrn_reflns_theta_max 65.53
_diffrn_reflns_theta_min 3.78
_exptl_absorpt_coefficient_mu 12.787
_exptl_absorpt_correction_T_max 0.528
_exptl_absorpt_correction_T_min 0.224
_exptl_absorpt_correction_type multi-scan
_exptl_absorpt_process_details Twinabs
_exptl_crystal_colour colourless
_exptl_crystal_density_diffrn 1.712
_exptl_crystal_density_method 'not measured'
_exptl_crystal_description plate
_exptl_crystal_F_000 1120
_exptl_crystal_size_max 0.15
_exptl_crystal_size_mid 0.15
_exptl_crystal_size_min 0.05
_refine_diff_density_max 1.665
_refine_diff_density_min -1.971
_refine_diff_density_rms 0.181
_refine_ls_extinction_method none
_refine_ls_goodness_of_fit_ref 1.094
_refine_ls_hydrogen_treatment constr
_refine_ls_matrix_type full
_refine_ls_number_parameters 261
_refine_ls_number_reflns 3815
_refine_ls_number_restraints 0
_refine_ls_restrained_S_all 1.094
_refine_ls_R_factor_all 0.0584
_refine_ls_R_factor_gt 0.0507
_refine_ls_shift/su_max 0.001
_refine_ls_shift/su_mean 0.000
_refine_ls_structure_factor_coef Fsqd
_refine_ls_weighting_details 'calc w=1/[\s^2^(Fo^2^)+(0.0166P)^2^+36.6984P] where P=(Fo^2^+2Fc^2^)/3'
_refine_ls_weighting_scheme calc
_refine_ls_wR_factor_gt 0.1113
_refine_ls_wR_factor_ref 0.1145
_reflns_number_gt 3448
_reflns_number_total 3815
_reflns_threshold_expression >2sigma(I)
_cod_data_source_file om400034y_si_001.cif
_cod_data_source_block 1a
_cod_original_sg_symbol_H-M 'P 21/n'
_cod_database_code 4080492

loop_
_symmetry_equiv_pos_as_xyz
'x, y, z'
'-x+1/2, y+1/2, -z+1/2'
'-x, -y, -z'
'x-1/2, -y-1/2, z-1/2'

loop_
_atom_site_label
_atom_site_type_symbol
_atom_site_fract_x
_atom_site_fract_y
_atom_site_fract_z
_atom_site_U_iso_or_equiv
_atom_site_adp_type
_atom_site_occupancy
_atom_site_symmetry_multiplicity
_atom_site_calc_flag
_atom_site_refinement_flags
Pt1 Pt 0.10006(3) 0.77888(4) 0.06317(2) 0.01899(13) Uani 1 1 d .
S1 S -0.02326(17) 0.7107(3) -0.04529(13) 0.0228(5) Uani 1 1 d .
C1 C 0.2263(7) 0.7544(8) 0.0130(6) 0.020(2) Uani 1 1 d .
H1A H 0.2897 0.8094 0.0400 0.030 Uiso 1 1 calc R
H1B H 0.2005 0.7823 -0.0405 0.030 Uiso 1 1 calc R
H1C H 0.2483 0.6599 0.0158 0.030 Uiso 1 1 calc R
C2 C 0.0314(8) 0.5816(10) -0.0929(6) 0.028(2) Uani 1 1 d .
H2A H -0.0232 0.5592 -0.1413 0.042 Uiso 1 1 calc R
H2B H 0.0478 0.5016 -0.0606 0.042 Uiso 1 1 calc R
H2C H 0.0991 0.6139 -0.1027 0.042 Uiso 1 1 calc R
C3 C -0.0358(8) 0.8436(10) -0.1145(6) 0.027(2) Uani 1 1 d .
H3A H 0.0361 0.8597 -0.1229 0.040 Uiso 1 1 calc R
H3B H -0.0612 0.9257 -0.0955 0.040 Uiso 1 1 calc R
H3C H -0.0892 0.8172 -0.1627 0.040 Uiso 1 1 calc R
N4 N -0.0151(6) 0.8105(7) 0.1233(4) 0.0198(18) Uani 1 1 d .
C5 C -0.1320(7) 0.7984(9) 0.0909(5) 0.017(2) Uani 1 1 d .
C6 C -0.1891(7) 0.8931(10) 0.0380(5) 0.021(2) Uani 1 1 d .
H6 H -0.1500 0.9638 0.0225 0.025 Uiso 1 1 calc R
C7 C -0.3017(8) 0.8843(10) 0.0083(6) 0.028(2) Uani 1 1 d .
H7 H -0.3389 0.9490 -0.0281 0.033 Uiso 1 1 calc R
C8 C -0.3626(7) 0.7849(12) 0.0293(6) 0.028(2) Uani 1 1 d .
C9 C -0.3057(7) 0.6880(9) 0.0795(6) 0.025(2) Uani 1 1 d .
H9 H -0.3451 0.6160 0.0934 0.030 Uiso 1 1 calc R
C10 C -0.1901(7) 0.6946(9) 0.1103(6) 0.023(2) Uani 1 1 d .
H10 H -0.1523 0.6273 0.1446 0.027 Uiso 1 1 calc R
C11 C -0.4871(8) 0.7830(13) 0.0003(7) 0.039(3) Uani 1 1 d .
H11A H -0.5171 0.8568 0.0235 0.059 Uiso 1 1 calc R
H11B H -0.5147 0.6975 0.0137 0.059 Uiso 1 1 calc R
H11C H -0.5103 0.7936 -0.0552 0.059 Uiso 1 1 calc R
C12 C 0.0240(8) 0.8513(9) 0.1944(5) 0.023(2) Uani 1 1 d .
C13 C -0.0450(8) 0.8944(10) 0.2387(6) 0.026(2) Uani 1 1 d .
H13 H -0.1210 0.9000 0.2111 0.031 Uiso 1 1 calc R
C14 C -0.0219(8) 0.9293(10) 0.3141(6) 0.027(2) Uani 1 1 d .
H14 H -0.0849 0.9552 0.3289 0.032 Uiso 1 1 calc R
C15 C 0.0749(8) 0.9340(11) 0.3720(6) 0.030(2) Uani 1 1 d .
H15 H 0.0707 0.9538 0.4217 0.037 Uiso 1 1 calc R
C16 C 0.1781(8) 0.9120(10) 0.3630(6) 0.028(2) Uani 1 1 d .
H16 H 0.2374 0.9165 0.4086 0.033 Uiso 1 1 calc R
C17 C 0.2088(8) 0.8840(10) 0.2975(5) 0.024(2) Uani 1 1 d .
H17 H 0.2863 0.8790 0.3057 0.028 Uiso 1 1 calc R
C18 C 0.1455(8) 0.8616(8) 0.2202(5) 0.021(2) Uani 1 1 d .
N19 N 0.1955(6) 0.8424(8) 0.1663(4) 0.0195(16) Uani 1 1 d .
C20 C 0.3103(7) 0.8742(9) 0.1810(5) 0.021(2) Uani 1 1 d .
C21 C 0.3886(7) 0.7706(12) 0.1895(5) 0.027(2) Uani 1 1 d .
H21 H 0.3667 0.6793 0.1876 0.032 Uiso 1 1 calc R
C22 C 0.4992(7) 0.8050(10) 0.2008(6) 0.027(2) Uani 1 1 d .
H22 H 0.5521 0.7352 0.2064 0.032 Uiso 1 1 calc R
C23 C 0.5344(8) 0.9358(11) 0.2040(6) 0.028(2) Uani 1 1 d .
C24 C 0.4554(8) 1.0373(10) 0.1965(6) 0.028(2) Uani 1 1 d .
H24 H 0.4776 1.1286 0.1989 0.034 Uiso 1 1 calc R
C25 C 0.3449(7) 1.0058(10) 0.1858(6) 0.024(2) Uani 1 1 d .
H25 H 0.2927 1.0759 0.1816 0.029 Uiso 1 1 calc R
C26 C 0.6540(8) 0.9713(13) 0.2109(7) 0.042(3) Uani 1 1 d .
H26A H 0.7024 0.9308 0.2572 0.063 Uiso 1 1 calc R
H26B H 0.6629 1.0690 0.2135 0.063 Uiso 1 1 calc R
H26C H 0.6735 0.9371 0.1664 0.063 Uiso 1 1 calc R

loop_
_atom_site_aniso_label
_atom_site_aniso_U_11
_atom_site_aniso_U_22
_atom_site_aniso_U_33
_atom_site_aniso_U_23
_atom_site_aniso_U_13
_atom_site_aniso_U_12
Pt1 0.0190(2) 0.01925(17) 0.0196(2) 0.00002(19) 0.00700(15) 0.00026(19)
S1 0.0239(11) 0.0219(11) 0.0224(12) -0.0032(10) 0.0063(9) -0.0010(10)
C1 0.018(4) 0.014(6) 0.035(5) -0.006(4) 0.019(4) 0.001(3)
C2 0.037(6) 0.018(5) 0.028(6) 0.000(4) 0.008(5) 0.005(4)
C3 0.027(5) 0.024(5) 0.024(5) -0.002(5) 0.000(4) -0.004(4)
N4 0.020(4) 0.021(5) 0.024(4) -0.001(3) 0.015(3) 0.004(3)
C5 0.019(4) 0.018(5) 0.015(4) -0.001(4) 0.006(4) 0.005(4)
C6 0.012(4) 0.029(5) 0.023(5) -0.002(4) 0.008(4) -0.006(4)
C7 0.031(5) 0.031(6) 0.020(5) 0.001(4) 0.006(4) 0.010(4)
C8 0.027(5) 0.035(5) 0.026(5) 0.000(5) 0.014(4) 0.002(5)
C9 0.021(5) 0.029(6) 0.030(5) -0.004(4) 0.016(4) -0.006(4)
C10 0.025(5) 0.015(5) 0.029(5) 0.003(4) 0.011(4) 0.003(4)
C11 0.037(6) 0.048(6) 0.034(6) -0.011(6) 0.012(5) -0.002(6)
C12 0.033(5) 0.017(5) 0.020(5) 0.002(4) 0.009(4) -0.006(4)
C13 0.028(5) 0.024(5) 0.021(5) 0.005(4) 0.001(4) -0.001(4)
C14 0.026(5) 0.026(5) 0.033(6) -0.003(5) 0.016(5) 0.001(4)
C15 0.033(6) 0.042(6) 0.018(5) 0.002(5) 0.010(5) -0.001(5)
C16 0.029(5) 0.026(5) 0.023(5) -0.003(4) -0.001(4) 0.003(4)
C17 0.028(5) 0.025(5) 0.020(5) -0.006(4) 0.010(4) -0.001(4)
C18 0.032(5) 0.011(4) 0.025(5) 0.001(4) 0.014(4) 0.002(4)
N19 0.018(4) 0.022(4) 0.016(4) 0.000(3) 0.000(3) -0.005(3)
C20 0.015(4) 0.027(5) 0.016(5) -0.003(4) -0.003(4) -0.005(4)
C21 0.025(5) 0.032(5) 0.020(5) -0.006(5) 0.001(4) 0.004(5)
C22 0.017(5) 0.036(7) 0.026(5) -0.003(5) 0.003(4) 0.007(4)
C23 0.022(5) 0.045(6) 0.021(5) -0.008(5) 0.012(4) -0.001(5)
C24 0.025(5) 0.028(5) 0.029(6) -0.007(5) 0.005(5) -0.010(4)
C25 0.022(5) 0.025(5) 0.028(5) -0.001(4) 0.011(4) 0.003(4)
C26 0.021(5) 0.066(8) 0.040(7) -0.020(6) 0.009(5) -0.012(5)

loop_
_atom_type_symbol
_atom_type_description
_atom_type_scat_dispersion_real
_atom_type_scat_dispersion_imag
_atom_type_scat_source
C C 0.0181 0.0091 'International Tables Vol C Tables 4.2.6.8 and 6.1.1.4'
H H 0.0000 0.0000 'International Tables Vol C Tables 4.2.6.8 and 6.1.1.4'
N N 0.0311 0.0180 'International Tables Vol C Tables 4.2.6.8 and 6.1.1.4'
S S 0.3331 0.5567 'International Tables Vol C Tables 4.2.6.8 and 6.1.1.4'
Pt Pt -4.5932 6.9264 'International Tables Vol C Tables 4.2.6.8 and 6.1.1.4'

loop_
_geom_angle_atom_site_label_1
_geom_angle_atom_site_label_2
_geom_angle_atom_site_label_3
_geom_angle
N19 Pt1 C1 97.1(3)
N19 Pt1 N4 77.2(3)
C1 Pt1 N4 174.3(3)
N19 Pt1 S1 173.0(2)
C1 Pt1 S1 89.9(3)
N4 Pt1 S1 95.8(2)
C2 S1 C3 98.7(5)
C2 S1 Pt1 112.3(3)
C3 S1 Pt1 107.3(3)
Pt1 C1 H1A 109.5
Pt1 C1 H1B 109.5
H1A C1 H1B 109.5
Pt1 C1 H1C 109.5
H1A C1 H1C 109.5
H1B C1 H1C 109.5
S1 C2 H2A 109.5
S1 C2 H2B 109.5
H2A C2 H2B 109.5
S1 C2 H2C 109.5
H2A C2 H2C 109.5
H2B C2 H2C 109.5
S1 C3 H3A 109.5
S1 C3 H3B 109.5
H3A C3 H3B 109.5
S1 C3 H3C 109.5
H3A C3 H3C 109.5
H3B C3 H3C 109.5
C12 N4 C5 119.0(7)
C12 N4 Pt1 116.6(6)
C5 N4 Pt1 124.3(6)
C10 C5 C6 118.8(8)
C10 C5 N4 121.4(8)
C6 C5 N4 119.8(8)
C7 C6 C5 120.1(9)
C7 C6 H6 120.0
C5 C6 H6 120.0
C6 C7 C8 122.4(9)
C6 C7 H7 118.8
C8 C7 H7 118.8
C7 C8 C9 117.5(9)
C7 C8 C11 121.4(10)
C9 C8 C11 121.0(10)
C8 C9 C10 121.0(9)
C8 C9 H9 119.5
C10 C9 H9 119.5
C5 C10 C9 120.2(9)
C5 C10 H10 119.9
C9 C10 H10 119.9
C8 C11 H11A 109.5
C8 C11 H11B 109.5
H11A C11 H11B 109.5
C8 C11 H11C 109.5
H11A C11 H11C 109.5
H11B C11 H11C 109.5
N4 C12 C13 122.7(9)
N4 C12 C18 113.4(8)
C13 C12 C18 123.6(9)
C14 C13 C12 131.7(9)
C14 C13 H13 114.2
C12 C13 H13 114.2
C15 C14 C13 132.2(9)
C15 C14 H14 113.9
C13 C14 H14 113.9
C14 C15 C16 124.5(10)
C14 C15 H15 117.7
C16 C15 H15 117.7
C15 C16 C17 130.1(9)
C15 C16 H16 114.9
C17 C16 H16 114.9
C16 C17 C18 132.0(9)
C16 C17 H17 114.0
C18 C17 H17 114.0
N19 C18 C17 120.5(8)
N19 C18 C12 115.3(8)
C17 C18 C12 124.2(8)
C18 N19 C20 120.1(8)
C18 N19 Pt1 117.0(6)
C20 N19 Pt1 122.8(6)
C25 C20 C21 119.4(8)
C25 C20 N19 120.6(8)
C21 C20 N19 120.1(8)
C22 C21 C20 118.6(10)
C22 C21 H21 120.7
C20 C21 H21 120.7
C23 C22 C21 122.5(9)
C23 C22 H22 118.7
C21 C22 H22 118.7
C22 C23 C24 117.9(8)
C22 C23 C26 121.8(10)
C24 C23 C26 120.2(10)
C25 C24 C23 120.7(9)
C25 C24 H24 119.7
C23 C24 H24 119.7
C20 C25 C24 120.8(9)
C20 C25 H25 119.6
C24 C25 H25 119.6
C23 C26 H26A 109.5
C23 C26 H26B 109.5
H26A C26 H26B 109.5
C23 C26 H26C 109.5
H26A C26 H26C 109.5
H26B C26 H26C 109.5

loop_
_geom_bond_atom_site_label_1
_geom_bond_atom_site_label_2
_geom_bond_distance
Pt1 N19 2.029(7)
Pt1 C1 2.077(7)
Pt1 N4 2.092(7)
Pt1 S1 2.249(2)
S1 C2 1.802(10)
S1 C3 1.810(10)
C1 H1A 0.9800
C1 H1B 0.9800
C1 H1C 0.9800
C2 H2A 0.9800
C2 H2B 0.9800
C2 H2C 0.9800
C3 H3A 0.9800
C3 H3B 0.9800
C3 H3C 0.9800
N4 C12 1.318(12)
N4 C5 1.432(11)
C5 C10 1.375(12)
C5 C6 1.396(13)
C6 C7 1.374(13)
C6 H6 0.9500
C7 C8 1.379(14)
C7 H7 0.9500
C8 C9 1.384(14)
C8 C11 1.511(13)
C9 C10 1.410(13)
C9 H9 0.9500
C10 H10 0.9500
C11 H11A 0.9800
C11 H11B 0.9800
C11 H11C 0.9800
C12 C13 1.421(13)
C12 C18 1.476(13)
C13 C14 1.373(14)
C13 H13 0.9500
C14 C15 1.371(14)
C14 H14 0.9500
C15 C16 1.382(14)
C15 H15 0.9500
C16 C17 1.394(13)
C16 H16 0.9500
C17 C18 1.430(13)
C17 H17 0.9500
C18 N19 1.332(11)
N19 C20 1.436(11)
C20 C25 1.378(13)
C20 C21 1.409(13)
C21 C22 1.399(13)
C21 H21 0.9500
C22 C23 1.374(14)
C22 H22 0.9500
C23 C24 1.402(14)
C23 C26 1.525(13)
C24 C25 1.392(13)
C24 H24 0.9500
C25 H25 0.9500
C26 H26A 0.9800
C26 H26B 0.9800
C26 H26C 0.9800

loop_
_geom_torsion_atom_site_label_1
_geom_torsion_atom_site_label_2
_geom_torsion_atom_site_label_3
_geom_torsion_atom_site_label_4
_geom_torsion
C1 Pt1 S1 C2 35.8(4)
N4 Pt1 S1 C2 -144.4(4)
C1 Pt1 S1 C3 -71.6(4)
N4 Pt1 S1 C3 108.2(4)
N19 Pt1 N4 C12 -1.0(6)
S1 Pt1 N4 C12 178.9(6)
N19 Pt1 N4 C5 175.1(7)
S1 Pt1 N4 C5 -5.0(7)
C12 N4 C5 C10 -74.4(11)
Pt1 N4 C5 C10 109.6(9)
C12 N4 C5 C6 105.9(10)
Pt1 N4 C5 C6 -70.1(10)
C10 C5 C6 C7 2.2(14)
N4 C5 C6 C7 -178.2(8)
C5 C6 C7 C8 0.8(15)
C6 C7 C8 C9 -3.2(15)
C6 C7 C8 C11 175.4(10)
C7 C8 C9 C10 2.7(15)
C11 C8 C9 C10 -175.9(9)
C6 C5 C10 C9 -2.6(13)
N4 C5 C10 C9 177.7(8)
C8 C9 C10 C5 0.1(14)
C5 N4 C12 C13 -5.2(13)
Pt1 N4 C12 C13 171.1(7)
C5 N4 C12 C18 -179.0(7)
Pt1 N4 C12 C18 -2.7(10)
N4 C12 C13 C14 173.8(10)
C18 C12 C13 C14 -13.0(17)
C12 C13 C14 C15 0(2)
C13 C14 C15 C16 5.7(19)
C14 C15 C16 C17 1.4(19)
C15 C16 C17 C18 -4.1(19)
C16 C17 C18 N19 176.9(10)
C16 C17 C18 C12 -6.1(17)
N4 C12 C18 N19 6.9(11)
C13 C12 C18 N19 -166.9(9)
N4 C12 C18 C17 -170.3(8)
C13 C12 C18 C17 16.0(14)
C17 C18 N19 C20 -14.3(13)
C12 C18 N19 C20 168.4(8)
C17 C18 N19 Pt1 169.4(7)
C12 C18 N19 Pt1 -7.9(10)
C1 Pt1 N19 C18 -175.3(7)
N4 Pt1 N19 C18 5.0(6)
C1 Pt1 N19 C20 8.5(7)
N4 Pt1 N19 C20 -171.2(8)
C18 N19 C20 C25 -72.2(12)
Pt1 N19 C20 C25 103.9(9)
C18 N19 C20 C21 108.8(10)
Pt1 N19 C20 C21 -75.1(10)
C25 C20 C21 C22 -1.5(14)
N19 C20 C21 C22 177.5(8)
C20 C21 C22 C23 0.1(15)
C21 C22 C23 C24 0.8(15)
C21 C22 C23 C26 -175.8(9)
C22 C23 C24 C25 -0.4(15)
C26 C23 C24 C25 176.2(10)
C21 C20 C25 C24 1.9(15)
N19 C20 C25 C24 -177.1(9)
C23 C24 C25 C20 -1.0(15)
